data_7010095
loop_
_publ_author_name
'Armstrong, David R.'
'Davies, Robert P.'
'Linton, David J.'
'Schooler, Paul'
'Shields, Gregory P.'
'Snaith, Ronald'
'Wheatley, Andrew E. H.'

_publ_section_title
;
 Selective oxygen capture by lithium aluminates: a solid state and
 theoretical structural study&#x200A;&#x2020;
;
_journal_issue 23
_journal_name_full 'Journal of the Chemical Society, Dalton Transactions'
_journal_page_first 4304
_journal_paper_doi 10.1039/b005897l
_journal_year 2000
_chemical_formula_sum 'C38 H50 Al2 Li2 N2 O2'
_chemical_formula_weight 634.64
_chemical_name_common rs9944
_chemical_name_systematic
; 
 ? 
;
_space_group_IT_number 88
_symmetry_cell_setting tetragonal
_symmetry_space_group_name_Hall '-I 4ad'
_symmetry_space_group_name_H-M 'I 41/a :2'
_atom_sites_solution_hydrogens geom
_atom_sites_solution_primary direct
_atom_sites_solution_secondary difmap
_audit_creation_method SHELXL-97
_cell_angle_alpha 90.00
_cell_angle_beta 90.00
_cell_angle_gamma 90.00
_cell_formula_units_Z 16
_cell_length_a 33.1340(16)
_cell_length_b 33.1340(16)
_cell_length_c 14.4150(4)
_cell_measurement_reflns_used 12909
_cell_measurement_temperature 180(2)
_cell_measurement_theta_max 25.028
_cell_measurement_theta_min 2.910
_cell_volume 15825.7(12)
_computing_cell_refinement 'HKL Scalepack (Otwinowski & Minor 1997)'
_computing_data_reduction 'HKL Denzo and Scalepack (Otwinowski & Minor 19'
_computing_structure_refinement 'SHELXL-97 (Sheldrick, 1997)'
_computing_structure_solution 'SHELXS-97 (Sheldrick, 1990)'
_diffrn_ambient_temperature 180(2)
_diffrn_measured_fraction_theta_full 0.992
_diffrn_measured_fraction_theta_max 0.992
_diffrn_measurement_method CCD
_diffrn_radiation_monochromator graphite
_diffrn_radiation_source 'fine-focus sealed tube'
_diffrn_radiation_type MoK\a
_diffrn_radiation_wavelength 0.71070
_diffrn_reflns_av_R_equivalents 0.0515
_diffrn_reflns_av_sigmaI/netI 0.0808
_diffrn_reflns_limit_h_max 39
_diffrn_reflns_limit_h_min 0
_diffrn_reflns_limit_k_max 27
_diffrn_reflns_limit_k_min -27
_diffrn_reflns_limit_l_max 16
_diffrn_reflns_limit_l_min 0
_diffrn_reflns_number 12299
_diffrn_reflns_theta_full 25.01
_diffrn_reflns_theta_max 25.01
_diffrn_reflns_theta_min 2.96
_exptl_absorpt_coefficient_mu 0.105
_exptl_absorpt_correction_T_max 0.9723
_exptl_absorpt_correction_T_min 0.9723
_exptl_crystal_density_diffrn 1.065
_exptl_crystal_density_method 'not measured'
_exptl_crystal_F_000 5440
_exptl_crystal_size_max 0.27
_exptl_crystal_size_mid 0.27
_exptl_crystal_size_min 0.27
_refine_diff_density_max 1.325
_refine_diff_density_min -0.283
_refine_diff_density_rms 0.061
_refine_ls_extinction_method none
_refine_ls_goodness_of_fit_ref 1.042
_refine_ls_hydrogen_treatment mixed
_refine_ls_matrix_type full
_refine_ls_number_parameters 484
_refine_ls_number_reflns 6920
_refine_ls_number_restraints 66
_refine_ls_restrained_S_all 1.040
_refine_ls_R_factor_all 0.1574
_refine_ls_R_factor_gt 0.0926
_refine_ls_shift/su_max 0.000
_refine_ls_shift/su_mean 0.000
_refine_ls_structure_factor_coef Fsqd
_refine_ls_weighting_details 'calc w=1/[\s^2^(Fo^2^)+(0.1388P)^2^+36.4875P] where P=(Fo^2^+2Fc^2^)/3'
_refine_ls_weighting_scheme calc
_refine_ls_wR_factor_gt 0.2474
_refine_ls_wR_factor_ref 0.2922
_reflns_number_gt 3900
_reflns_number_total 6920
_reflns_threshold_expression >2sigma(I)
_cod_data_source_file b005897l.txt
_cod_data_source_block rs9944
_cod_depositor_comments
;
The following automatic conversions were performed:
'_symmetry_cell_setting' value 'Tetragonal' changed to 'tetragonal'
according to '/home/saulius/struct/CIF-dictionaries/cif_core.dic'
dictionary named 'cif_core.dic' version 2.4.1 from 2010-06-29.

Automatic conversion script
Id: cif_fix_enum 1527 2010-12-29 10:47:43Z saulius 
;
_cod_original_sg_symbol_H-M I4(1)/a
_cod_database_code 7010095

loop_
_symmetry_equiv_pos_as_xyz
'x, y, z'
'-x, -y+1/2, z'
'-y+3/4, x+1/4, z+1/4'
'y+1/4, -x+1/4, z+1/4'
'x+1/2, y+1/2, z+1/2'
'-x+1/2, -y+1, z+1/2'
'-y+5/4, x+3/4, z+3/4'
'y+3/4, -x+3/4, z+3/4'
'-x, -y, -z'
'x, y-1/2, -z'
'y-3/4, -x-1/4, -z-1/4'
'-y-1/4, x-1/4, -z-1/4'
'-x+1/2, -y+1/2, -z+1/2'
'x+1/2, y, -z+1/2'
'y-1/4, -x+1/4, -z+1/4'
'-y+1/4, x+1/4, -z+1/4'

loop_
_atom_site_label
_atom_site_type_symbol
_atom_site_fract_x
_atom_site_fract_y
_atom_site_fract_z
_atom_site_U_iso_or_equiv
_atom_site_adp_type
_atom_site_occupancy
_atom_site_symmetry_multiplicity
_atom_site_calc_flag
_atom_site_refinement_flags
_atom_site_disorder_assembly
_atom_site_disorder_group
Al1 Al 0.28120(4) 0.11814(5) 0.65476(9) 0.0548(5) Uani 1 1 d . B .
O1 O 0.35766(9) 0.15683(9) 0.58995(19) 0.0480(8) Uani 1 1 d . B .
N1 N 0.32542(11) 0.14486(11) 0.7243(2) 0.0439(9) Uani 1 1 d . B .
C1 C 0.25517(15) 0.1602(2) 0.5737(4) 0.0702(16) Uani 1 1 d D . .
Li1 Li 0.3326(3) 0.1225(3) 0.5019(5) 0.063(2) Uani 1 1 d . . .
Al2 Al 0.46613(4) 0.12489(5) 0.40421(10) 0.0552(5) Uani 1 1 d . . .
O2 O 0.37527(12) 0.13074(12) 0.4218(2) 0.0735(11) Uani 1 1 d . B .
N2 N 0.42121(14) 0.11655(14) 0.3118(3) 0.0648(12) Uani 1 1 d . B .
Li2 Li 0.3967(3) 0.1728(2) 0.4996(5) 0.0536(19) Uani 1 1 d . B .
C5 C 0.24430(17) 0.0948(2) 0.7467(4) 0.0801(18) Uani 1 1 d . . .
H5A H 0.2303 0.1166 0.7796 0.120 Uiso 1 1 calc R B .
H5B H 0.2597 0.0786 0.7912 0.120 Uiso 1 1 calc R . .
H5C H 0.2245 0.0777 0.7152 0.120 Uiso 1 1 calc R . .
C6 C 0.3065(2) 0.07211(18) 0.5819(4) 0.0824(18) Uani 1 1 d . . .
H6A H 0.3059 0.0474 0.6193 0.124 Uiso 1 1 calc R B .
H6B H 0.3346 0.0789 0.5670 0.124 Uiso 1 1 calc R . .
H6C H 0.2914 0.0679 0.5244 0.124 Uiso 1 1 calc R . .
C7 C 0.32260(13) 0.15268(14) 0.8229(3) 0.0443(11) Uani 1 1 d . . .
C8 C 0.31804(17) 0.19157(15) 0.8551(3) 0.0621(14) Uani 1 1 d . . .
H8A H 0.3173 0.2136 0.8130 0.075 Uiso 1 1 calc R . .
C9 C 0.31450(19) 0.19819(18) 0.9501(4) 0.0754(17) Uani 1 1 d . . .
H9A H 0.3122 0.2250 0.9728 0.090 Uiso 1 1 calc R . .
C10 C 0.31426(19) 0.16680(19) 1.0105(4) 0.0748(17) Uani 1 1 d . . .
H10A H 0.3111 0.1718 1.0750 0.090 Uiso 1 1 calc R . .
C11 C 0.31853(17) 0.12791(18) 0.9792(3) 0.0652(15) Uani 1 1 d . . .
H11A H 0.3190 0.1061 1.0219 0.078 Uiso 1 1 calc R . .
C12 C 0.32223(14) 0.12072(15) 0.8846(3) 0.0511(12) Uani 1 1 d . . .
H12A H 0.3245 0.0938 0.8622 0.061 Uiso 1 1 calc R . .
C13 C 0.35683(13) 0.15892(12) 0.6779(3) 0.0414(10) Uani 1 1 d . . .
C14 C 0.39369(13) 0.17579(12) 0.7222(3) 0.0397(10) Uani 1 1 d . B .
C15 C 0.41694(15) 0.15258(14) 0.7824(3) 0.0528(12) Uani 1 1 d . . .
H15A H 0.4071 0.1272 0.8032 0.063 Uiso 1 1 calc R B .
C16 C 0.45410(15) 0.16610(16) 0.8121(3) 0.0569(13) Uani 1 1 d . B .
H16A H 0.4700 0.1499 0.8523 0.068 Uiso 1 1 calc R . .
C17 C 0.46794(16) 0.20283(17) 0.7836(3) 0.0596(14) Uani 1 1 d . . .
H17A H 0.4938 0.2119 0.8031 0.071 Uiso 1 1 calc R B .
C18 C 0.44474(17) 0.22691(16) 0.7267(3) 0.0626(14) Uani 1 1 d . B .
H18A H 0.4542 0.2528 0.7088 0.075 Uiso 1 1 calc R . .
C19 C 0.40781(15) 0.21324(13) 0.6959(3) 0.0506(12) Uani 1 1 d . . .
H19A H 0.3919 0.2297 0.6562 0.061 Uiso 1 1 calc R B .
C20 C 0.46643(16) 0.07803(18) 0.4901(4) 0.0702(16) Uani 1 1 d D A .
C24 C 0.4670(2) 0.1772(2) 0.4719(5) 0.100(2) Uani 1 1 d . B .
H24A H 0.4945 0.1828 0.4935 0.150 Uiso 1 1 calc R . .
H24B H 0.4488 0.1758 0.5253 0.150 Uiso 1 1 calc R . .
H24C H 0.4582 0.1989 0.4303 0.150 Uiso 1 1 calc R . .
C25 C 0.51288(16) 0.12661(19) 0.3195(3) 0.0695(15) Uani 1 1 d . B .
H25A H 0.5140 0.1016 0.2834 0.104 Uiso 1 1 calc R . .
H25B H 0.5378 0.1294 0.3558 0.104 Uiso 1 1 calc R . .
H25C H 0.5101 0.1496 0.2774 0.104 Uiso 1 1 calc R . .
C26 C 0.42708(18) 0.1085(2) 0.2147(4) 0.0716(16) Uani 1 1 d . . .
C27 C 0.4475(2) 0.0736(2) 0.1862(4) 0.0815(18) Uani 1 1 d . B .
H27A H 0.4567 0.0544 0.2305 0.098 Uiso 1 1 calc R . .
C28 C 0.4540(2) 0.0677(3) 0.0929(5) 0.098(2) Uani 1 1 d . . .
H28A H 0.4669 0.0437 0.0722 0.117 Uiso 1 1 calc R B .
C29 C 0.4421(2) 0.0960(3) 0.0300(5) 0.102(3) Uani 1 1 d . B .
H29A H 0.4468 0.0917 -0.0342 0.123 Uiso 1 1 calc R . .
C30 C 0.42379(19) 0.1296(3) 0.0583(4) 0.085(2) Uani 1 1 d . . .
H30A H 0.4159 0.1489 0.0130 0.102 Uiso 1 1 calc R B .
C31 C 0.41570(17) 0.1378(2) 0.1519(4) 0.0833(19) Uani 1 1 d . B .
H31A H 0.4031 0.1622 0.1709 0.100 Uiso 1 1 calc R . .
C32 C 0.38433(15) 0.11712(13) 0.3407(3) 0.0473(12) Uani 1 1 d . . .
C33 C 0.34778(18) 0.09800(17) 0.2904(3) 0.0656(15) Uani 1 1 d . B .
C34 C 0.31381(19) 0.1201(2) 0.2699(4) 0.0734(16) Uani 1 1 d . . .
H34A H 0.3127 0.1479 0.2855 0.088 Uiso 1 1 calc R B .
C35 C 0.2814(2) 0.1021(3) 0.2269(5) 0.094(2) Uani 1 1 d . B .
H35A H 0.2585 0.1181 0.2124 0.113 Uiso 1 1 calc R . .
C36 C 0.2811(2) 0.0614(3) 0.2039(4) 0.089(2) Uani 1 1 d . . .
H36A H 0.2586 0.0493 0.1741 0.107 Uiso 1 1 calc R B .
C37 C 0.3146(2) 0.0394(2) 0.2260(4) 0.090(2) Uani 1 1 d . B .
H37A H 0.3148 0.0112 0.2140 0.108 Uiso 1 1 calc R . .
C38 C 0.3492(2) 0.0575(2) 0.2662(4) 0.089(2) Uani 1 1 d . . .
H38A H 0.3729 0.0421 0.2764 0.107 Uiso 1 1 calc R B .
C21' C 0.5118(5) 0.0706(12) 0.5079(13) 0.105(8) Uani 0.50 1 d PDU A 1
H21A H 0.5150 0.0477 0.5502 0.158 Uiso 0.50 1 calc PR A 1
H21B H 0.5238 0.0948 0.5357 0.158 Uiso 0.50 1 calc PR A 1
H21C H 0.5253 0.0646 0.4489 0.158 Uiso 0.50 1 calc PR A 1
C22' C 0.4495(6) 0.0928(5) 0.5856(8) 0.106(6) Uani 0.50 1 d PDU A 1
H22A H 0.4532 0.0716 0.6322 0.158 Uiso 0.50 1 calc PR A 1
H22B H 0.4207 0.0989 0.5794 0.158 Uiso 0.50 1 calc PR A 1
H22C H 0.4640 0.1172 0.6050 0.158 Uiso 0.50 1 calc PR A 1
C23' C 0.4442(6) 0.0417(5) 0.451(2) 0.117(9) Uani 0.50 1 d PDU A 1
H23A H 0.4501 0.0179 0.4894 0.176 Uiso 0.50 1 calc PR A 1
H23B H 0.4529 0.0368 0.3874 0.176 Uiso 0.50 1 calc PR A 1
H23C H 0.4150 0.0470 0.4523 0.176 Uiso 0.50 1 calc PR A 1
C21 C 0.5057(5) 0.0742(13) 0.5462(14) 0.120(9) Uani 0.50 1 d PDU A 2
H21D H 0.5045 0.0500 0.5850 0.180 Uiso 0.50 1 calc PR A 2
H21E H 0.5089 0.0981 0.5857 0.180 Uiso 0.50 1 calc PR A 2
H21F H 0.5286 0.0722 0.5036 0.180 Uiso 0.50 1 calc PR A 2
C22 C 0.4266(5) 0.0716(5) 0.5464(12) 0.106(6) Uani 0.50 1 d PDU A 2
H22D H 0.4280 0.0459 0.5797 0.159 Uiso 0.50 1 calc PR A 2
H22E H 0.4036 0.0713 0.5038 0.159 Uiso 0.50 1 calc PR A 2
H22F H 0.4233 0.0937 0.5911 0.159 Uiso 0.50 1 calc PR A 2
C23 C 0.4638(5) 0.0381(5) 0.4369(18) 0.095(7) Uani 0.50 1 d PDU A 2
H23D H 0.4565 0.0163 0.4798 0.143 Uiso 0.50 1 calc PR A 2
H23E H 0.4901 0.0321 0.4086 0.143 Uiso 0.50 1 calc PR A 2
H23F H 0.4433 0.0403 0.3883 0.143 Uiso 0.50 1 calc PR A 2
C2' C 0.2097(6) 0.151(2) 0.571(4) 0.109(11) Uani 0.50 1 d PDU B 2
H2'A H 0.1950 0.1741 0.5467 0.163 Uiso 0.50 1 calc PR B 2
H2'B H 0.2002 0.1444 0.6336 0.163 Uiso 0.50 1 calc PR B 2
H2'C H 0.2050 0.1274 0.5303 0.163 Uiso 0.50 1 calc PR B 2
C3' C 0.2578(13) 0.2028(8) 0.615(3) 0.117(11) Uani 0.50 1 d PDU B 2
H3'A H 0.2442 0.2220 0.5739 0.175 Uiso 0.50 1 calc PR B 2
H3'B H 0.2862 0.2106 0.6220 0.175 Uiso 0.50 1 calc PR B 2
H3'C H 0.2447 0.2031 0.6761 0.175 Uiso 0.50 1 calc PR B 2
C4' C 0.2740(18) 0.160(2) 0.476(2) 0.104(13) Uani 0.50 1 d PDU B 2
H4'A H 0.2564 0.1747 0.4334 0.156 Uiso 0.50 1 calc PR B 2
H4'B H 0.2773 0.1322 0.4549 0.156 Uiso 0.50 1 calc PR B 2
H4'C H 0.3005 0.1733 0.4786 0.156 Uiso 0.50 1 calc PR B 2
C2 C 0.2108(7) 0.148(2) 0.558(4) 0.104(9) Uani 0.50 1 d PDU B 1
H2A H 0.1965 0.1701 0.5273 0.156 Uiso 0.50 1 calc PR B 1
H2B H 0.1981 0.1422 0.6179 0.156 Uiso 0.50 1 calc PR B 1
H2C H 0.2098 0.1238 0.5189 0.156 Uiso 0.50 1 calc PR B 1
C3 C 0.2573(9) 0.2005(7) 0.627(3) 0.095(9) Uani 0.50 1 d PDU B 1
H3A H 0.2391 0.2201 0.5975 0.143 Uiso 0.50 1 calc PR B 1
H3B H 0.2850 0.2109 0.6248 0.143 Uiso 0.50 1 calc PR B 1
H3C H 0.2492 0.1963 0.6913 0.143 Uiso 0.50 1 calc PR B 1
C4 C 0.2697(16) 0.1713(19) 0.4754(19) 0.086(9) Uani 0.50 1 d PDU B 1
H4A H 0.2549 0.1950 0.4534 0.129 Uiso 0.50 1 calc PR B 1
H4B H 0.2649 0.1486 0.4334 0.129 Uiso 0.50 1 calc PR B 1
H4C H 0.2987 0.1775 0.4771 0.129 Uiso 0.50 1 calc PR B 1

loop_
_atom_site_aniso_label
_atom_site_aniso_U_11
_atom_site_aniso_U_22
_atom_site_aniso_U_33
_atom_site_aniso_U_23
_atom_site_aniso_U_13
_atom_site_aniso_U_12
Al1 0.0469(9) 0.0744(11) 0.0431(8) 0.0005(7) 0.0036(6) -0.0101(7)
O1 0.0493(18) 0.060(2) 0.0350(17) 0.0029(14) 0.0005(13) -0.0065(15)
N1 0.045(2) 0.047(2) 0.0399(19) 0.0015(16) 0.0025(17) 0.0019(17)
C1 0.046(3) 0.110(5) 0.055(3) 0.012(3) -0.003(2) 0.000(3)
Li1 0.062(5) 0.088(6) 0.040(4) -0.009(4) 0.007(4) -0.019(5)
Al2 0.0454(8) 0.0663(10) 0.0540(9) 0.0042(7) 0.0069(7) 0.0060(7)
O2 0.079(3) 0.084(3) 0.058(2) -0.0070(19) 0.0119(19) -0.003(2)
N2 0.065(3) 0.079(3) 0.050(2) -0.002(2) 0.006(2) 0.000(2)
Li2 0.064(5) 0.056(5) 0.042(4) -0.006(3) 0.007(4) -0.002(4)
C5 0.059(3) 0.117(5) 0.064(3) 0.007(3) 0.009(3) -0.028(3)
C6 0.105(5) 0.070(4) 0.071(4) -0.013(3) 0.022(3) -0.020(3)
C7 0.044(3) 0.054(3) 0.034(2) -0.002(2) 0.0017(19) 0.002(2)
C8 0.084(4) 0.050(3) 0.053(3) 0.002(2) 0.008(3) 0.012(3)
C9 0.106(5) 0.065(4) 0.055(3) -0.015(3) 0.006(3) 0.013(3)
C10 0.100(5) 0.084(4) 0.040(3) -0.007(3) 0.005(3) 0.009(3)
C11 0.082(4) 0.073(4) 0.041(3) 0.012(3) -0.002(3) 0.001(3)
C12 0.062(3) 0.051(3) 0.041(2) 0.002(2) 0.000(2) 0.006(2)
C13 0.049(3) 0.037(2) 0.039(2) 0.0035(19) -0.002(2) 0.007(2)
C14 0.049(3) 0.038(2) 0.032(2) -0.0020(18) 0.0020(19) 0.002(2)
C15 0.060(3) 0.044(3) 0.055(3) 0.008(2) -0.003(2) -0.004(2)
C16 0.056(3) 0.065(3) 0.050(3) 0.006(2) -0.010(2) -0.006(3)
C17 0.060(3) 0.077(4) 0.042(3) -0.005(3) -0.005(2) -0.017(3)
C18 0.084(4) 0.056(3) 0.048(3) 0.002(2) -0.008(3) -0.025(3)
C19 0.073(3) 0.040(3) 0.039(2) 0.001(2) -0.006(2) -0.004(2)
C20 0.067(4) 0.083(4) 0.061(3) 0.015(3) 0.010(3) 0.026(3)
C24 0.082(5) 0.087(5) 0.131(6) -0.037(4) 0.028(4) -0.001(4)
C25 0.064(3) 0.097(4) 0.047(3) -0.007(3) 0.007(3) -0.012(3)
C26 0.080(4) 0.093(4) 0.042(3) 0.004(3) -0.005(3) -0.012(3)
C27 0.098(5) 0.082(4) 0.065(4) -0.016(3) 0.011(3) -0.001(4)
C28 0.095(5) 0.139(7) 0.059(4) -0.035(4) 0.000(4) -0.016(5)
C29 0.074(5) 0.180(8) 0.053(4) -0.007(5) -0.001(3) -0.031(5)
C30 0.068(4) 0.147(7) 0.040(3) 0.013(4) 0.009(3) -0.006(4)
C31 0.058(4) 0.108(5) 0.083(4) 0.022(4) -0.011(3) -0.008(3)
C32 0.068(3) 0.049(3) 0.025(2) -0.0045(19) -0.005(2) 0.010(2)
C33 0.090(4) 0.067(4) 0.041(3) -0.006(2) 0.006(3) 0.014(3)
C34 0.065(4) 0.089(4) 0.066(4) 0.001(3) 0.016(3) -0.004(3)
C35 0.075(5) 0.106(6) 0.100(5) 0.026(4) 0.023(4) 0.022(4)
C36 0.071(4) 0.129(7) 0.068(4) -0.015(4) 0.018(3) -0.009(4)
C37 0.115(6) 0.081(5) 0.075(4) -0.026(3) 0.001(4) -0.004(4)
C38 0.111(5) 0.086(5) 0.071(4) -0.020(3) -0.013(4) 0.010(4)
C21' 0.108(12) 0.141(16) 0.066(15) 0.046(16) -0.040(10) 0.015(11)
C22' 0.173(18) 0.102(13) 0.041(7) 0.017(7) 0.037(9) 0.040(11)
C23' 0.093(16) 0.091(12) 0.168(17) 0.083(11) -0.053(17) -0.031(11)
C21 0.144(16) 0.152(16) 0.065(16) 0.034(17) -0.064(12) -0.028(14)
C22 0.138(15) 0.101(13) 0.079(10) 0.037(9) 0.045(10) 0.033(10)
C23 0.072(13) 0.095(11) 0.119(13) 0.041(9) -0.056(13) -0.012(10)
C2' 0.053(14) 0.19(2) 0.087(19) 0.029(18) -0.021(14) 0.015(15)
C3' 0.13(2) 0.13(2) 0.091(14) 0.045(14) 0.021(14) 0.044(17)
C4' 0.059(13) 0.17(3) 0.084(13) 0.063(14) -0.018(10) 0.032(16)
C2 0.061(15) 0.18(2) 0.071(14) 0.012(14) 0.022(11) -0.010(15)
C3 0.051(11) 0.096(14) 0.14(2) 0.043(13) -0.020(13) 0.025(10)
C4 0.049(15) 0.15(3) 0.062(10) 0.045(11) 0.006(10) 0.014(15)

loop_
_atom_type_symbol
_atom_type_description
_atom_type_scat_dispersion_real
_atom_type_scat_dispersion_imag
_atom_type_scat_source
C C 0.0033 0.0016 'International Tables Vol C Tables 4.2.6.8 and 6.1.1.4'
H H 0.0000 0.0000 'International Tables Vol C Tables 4.2.6.8 and 6.1.1.4'
N N 0.0061 0.0033 'International Tables Vol C Tables 4.2.6.8 and 6.1.1.4'
O O 0.0106 0.0060 'International Tables Vol C Tables 4.2.6.8 and 6.1.1.4'
Al Al 0.0645 0.0514 'International Tables Vol C Tables 4.2.6.8 and 6.1.1.4'
Li Li -0.0003 0.0001 'International Tables Vol C Tables 4.2.6.8 and 6.1.1.4'

loop_
_geom_angle_atom_site_label_1
_geom_angle_atom_site_label_2
_geom_angle_atom_site_label_3
_geom_angle
_geom_angle_site_symmetry_1
_geom_angle_site_symmetry_3
_geom_angle_publ_flag
C5 Al1 N1 107.1(2) . . ?
C5 Al1 C1 113.4(3) . . ?
N1 Al1 C1 107.5(2) . . ?
C5 Al1 C6 108.1(3) . . ?
N1 Al1 C6 106.9(2) . . ?
C1 Al1 C6 113.3(3) . . ?
C5 Al1 Li1 159.2(3) . . ?
N1 Al1 Li1 85.7(2) . . ?
C1 Al1 Li1 76.5(3) . . ?
C6 Al1 Li1 51.6(3) . . ?
C13 O1 Li1 133.7(4) . . ?
C13 O1 Li2 132.8(4) . . ?
Li1 O1 Li2 90.4(4) . . ?
C13 N1 C7 119.0(4) . . ?
C13 N1 Al1 118.9(3) . . ?
C7 N1 Al1 121.9(3) . . ?
C4' C1 C3' 110(3) . . ?
C4' C1 C2' 112(3) . . ?
C3' C1 C2' 105(3) . . ?
C4' C1 C2 105(3) . . ?
C3' C1 C2 111(3) . . ?
C2' C1 C2 8(5) . . ?
C4' C1 C4 15(4) . . ?
C3' C1 C4 97(3) . . ?
C2' C1 C4 109(3) . . ?
C2 C1 C4 103(3) . . ?
C4' C1 C3 116(3) . . ?
C3' C1 C3 7(4) . . ?
C2' C1 C3 104(3) . . ?
C2 C1 C3 110(3) . . ?
C4 C1 C3 103(3) . . ?
C4' C1 Al1 110.8(19) . . ?
C3' C1 Al1 112.7(18) . . ?
C2' C1 Al1 107(2) . . ?
C2 C1 Al1 108(2) . . ?
C4 C1 Al1 124.5(19) . . ?
C3 C1 Al1 107.0(16) . . ?
O2 Li1 O1 89.6(4) . . ?
O2 Li1 Li2 45.4(3) . . ?
O1 Li1 Li2 45.0(3) . . ?
O2 Li1 Al1 165.9(4) . . ?
O1 Li1 Al1 76.7(3) . . ?
Li2 Li1 Al1 121.5(3) . . ?
C25 Al2 C20 113.8(2) . . ?
C25 Al2 C24 105.5(3) . . ?
C20 Al2 C24 112.0(3) . . ?
C25 Al2 N2 100.1(2) . . ?
C20 Al2 N2 108.0(2) . . ?
C24 Al2 N2 117.0(3) . . ?
C25 Al2 Li2 147.0(2) . . ?
C20 Al2 Li2 97.3(2) . . ?
C24 Al2 Li2 49.5(2) . . ?
N2 Al2 Li2 79.4(2) . . ?
C32 O2 Li1 133.9(4) . . ?
C32 O2 Li2 134.1(4) . . ?
Li1 O2 Li2 91.5(4) . . ?
C32 N2 C26 116.4(4) . . ?
C32 N2 Al2 118.9(3) . . ?
C26 N2 Al2 124.6(4) . . ?
O1 Li2 O2 86.9(4) . . ?
O1 Li2 C25 109.5(4) . 11_666 ?
O2 Li2 C25 107.0(4) . 11_666 ?
O1 Li2 Li1 44.6(3) . . ?
O2 Li2 Li1 43.1(3) . . ?
C25 Li2 Li1 109.2(4) 11_666 . ?
O1 Li2 Al2 131.3(4) . . ?
O2 Li2 Al2 69.3(3) . . ?
C25 Li2 Al2 117.7(3) 11_666 . ?
Li1 Li2 Al2 105.8(3) . . ?
C8 C7 C12 119.9(4) . . ?
C8 C7 N1 120.3(4) . . ?
C12 C7 N1 119.6(4) . . ?
C7 C8 C9 119.2(5) . . ?
C10 C9 C8 120.8(5) . . ?
C9 C10 C11 120.5(5) . . ?
C10 C11 C12 119.5(5) . . ?
C7 C12 C11 120.0(5) . . ?
O1 C13 N1 120.2(4) . . ?
O1 C13 C14 115.6(4) . . ?
N1 C13 C14 124.2(4) . . ?
C19 C14 C15 118.7(4) . . ?
C19 C14 C13 119.9(4) . . ?
C15 C14 C13 121.0(4) . . ?
C16 C15 C14 120.5(4) . . ?
C17 C16 C15 119.8(5) . . ?
C16 C17 C18 120.5(5) . . ?
C19 C18 C17 119.8(5) . . ?
C18 C19 C14 120.5(4) . . ?
C23' C20 C23 26.4(11) . . ?
C23' C20 C21 122.7(18) . . ?
C23 C20 C21 103.9(17) . . ?
C23' C20 C21' 114.1(18) . . ?
C23 C20 C21' 90.0(16) . . ?
C21 C20 C21' 22.5(14) . . ?
C23' C20 C22 70.9(12) . . ?
C23 C20 C22 95.5(12) . . ?
C21 C20 C22 115.5(12) . . ?
C21' C20 C22 135.6(11) . . ?
C23' C20 C22' 113.4(14) . . ?
C23 C20 C22' 133.7(14) . . ?
C21 C20 C22' 82.3(13) . . ?
C21' C20 C22' 104.6(12) . . ?
C22 C20 C22' 44.3(8) . . ?
C23' C20 Al2 112.8(11) . . ?
C23 C20 Al2 111.3(11) . . ?
C21 C20 Al2 113.3(14) . . ?
C21' C20 Al2 103.5(13) . . ?
C22 C20 Al2 115.2(6) . . ?
C22' C20 Al2 107.6(6) . . ?
C31 C26 C27 121.3(6) . . ?
C31 C26 N2 118.2(6) . . ?
C27 C26 N2 120.2(5) . . ?
C28 C27 C26 118.7(7) . . ?
C29 C28 C27 120.4(7) . . ?
C30 C29 C28 120.3(7) . . ?
C29 C30 C31 123.0(7) . . ?
C26 C31 C30 116.2(7) . . ?
O2 C32 N2 121.2(4) . . ?
O2 C32 C33 112.8(4) . . ?
N2 C32 C33 125.7(4) . . ?
C34 C33 C38 119.2(6) . . ?
C34 C33 C32 121.5(5) . . ?
C38 C33 C32 119.2(5) . . ?
C33 C34 C35 120.3(6) . . ?
C34 C35 C36 122.3(6) . . ?
C37 C36 C35 117.1(7) . . ?
C36 C37 C38 121.9(7) . . ?
C33 C38 C37 119.0(6) . . ?

loop_
_geom_bond_atom_site_label_1
_geom_bond_atom_site_label_2
_geom_bond_distance
_geom_bond_site_symmetry_2
_geom_bond_publ_flag
Al1 C5 1.961(5) . ?
Al1 N1 1.984(4) . ?
Al1 C1 2.012(6) . ?
Al1 C6 2.033(6) . ?
Al1 Li1 2.788(8) . ?
O1 C13 1.270(5) . ?
O1 Li1 1.896(8) . ?
O1 Li2 1.911(8) . ?
N1 C13 1.322(5) . ?
N1 C7 1.448(5) . ?
C1 C4' 1.536(14) . ?
C1 C3' 1.538(14) . ?
C1 C2' 1.539(13) . ?
C1 C2 1.540(13) . ?
C1 C4 1.541(13) . ?
C1 C3 1.543(13) . ?
Li1 O2 1.846(9) . ?
Li1 Li2 2.701(12) . ?
Al2 C25 1.973(5) . ?
Al2 C20 1.986(6) . ?
Al2 C24 1.990(6) . ?
Al2 N2 2.016(5) . ?
Al2 Li2 3.114(8) . ?
O2 C32 1.289(5) . ?
O2 Li2 1.924(9) . ?
N2 C32 1.291(6) . ?
N2 C26 1.438(7) . ?
Li2 C25 2.446(10) 11_666 ?
C7 C8 1.378(7) . ?
C7 C12 1.383(6) . ?
C8 C9 1.391(7) . ?
C9 C10 1.357(8) . ?
C10 C11 1.373(8) . ?
C11 C12 1.391(7) . ?
C13 C14 1.488(6) . ?
C14 C19 1.379(6) . ?
C14 C15 1.392(6) . ?
C15 C16 1.378(7) . ?
C16 C17 1.364(7) . ?
C17 C18 1.379(7) . ?
C18 C19 1.378(7) . ?
C20 C23' 1.518(13) . ?
C20 C23 1.532(13) . ?
C20 C21 1.537(13) . ?
C20 C21' 1.545(13) . ?
C20 C22 1.564(11) . ?
C20 C22' 1.565(10) . ?
C26 C31 1.381(8) . ?
C26 C27 1.402(8) . ?
C27 C28 1.377(8) . ?
C28 C29 1.363(10) . ?
C29 C30 1.332(10) . ?
C30 C31 1.402(9) . ?
C32 C33 1.548(7) . ?
C33 C34 1.375(8) . ?
C33 C38 1.388(8) . ?
C34 C35 1.375(9) . ?
C35 C36 1.390(10) . ?
C36 C37 1.365(9) . ?
C37 C38 1.415(9) . ?
